data_1010839
_chemical_name_systematic 'Aluminium boride (1/2)'
_chemical_formula_structural 'Al B2'
_chemical_formula_sum 'Al B2'
_publ_section_title 'Die Struktur von Aluminiumborid Al B~2~'

loop_
_publ_author_name
'Hofmann, W'
'Jaeniche, W'

_journal_name_full
;
Zeitschrift fuer Physikalische Chemie, Abteilung B: Chemie der
Elementarprozesse, Aufbau der Materie
;
_journal_coden_ASTM ZPCBAL
_journal_volume 31
_journal_year 1936
_journal_page_first 214
_journal_page_last 222
_cell_length_a 3.00(1)
_cell_length_b 3.00(1)
_cell_length_c 3.25(1)
_cell_angle_alpha 90
_cell_angle_beta 90
_cell_angle_gamma 120
_cell_volume 25.3
_cell_formula_units_Z 1
_exptl_crystal_density_meas 2.84

loop_
_atom_site_label
_atom_site_fract_x
_atom_site_fract_y
_atom_site_fract_z
? ? ? ?

_cod_database_code 1010839
